data_3000549
loop_
_publ_author_name
'Carmen L\'opez'
'Miguel Quir\'os'
'Miguel A. Galindo'

_journal_name_full 'To be published'
_chemical_formula_sum 'C19 H29 Ag F3 N8 O5.5 S'
_space_group_name_Hall '-P 1'
_space_group_name_H-M_alt 'P -1'
_cell_angle_alpha 81.5230(10)
_cell_angle_beta 82.1430(10)
_cell_angle_gamma 78.6810(10)
_cell_length_a 9.7541(4)
_cell_length_b 13.9080(6)
_cell_length_c 20.0815(7)
_cell_measurement_temperature 100(2)
_cell_volume 2625.72(18)
_diffrn_ambient_temperature 100(2)
_diffrn_radiation_type MoK\a
_diffrn_radiation_wavelength 0.71073
_refine_ls_goodness_of_fit_ref 1.162
_refine_ls_R_factor_all 0.0475
_refine_ls_R_factor_gt 0.0454
_refine_ls_wR_factor_gt 0.1185
_refine_ls_wR_factor_ref 0.1205
_cod_database_code 3000549
_cod_hold_until_date 2024-12-14
_cod_depositor_requested_release_date 2024-12-14

loop_
_atom_site_label
_atom_site_fract_x
_atom_site_fract_y
_atom_site_fract_z
? ? ? ?
